data_4068293
loop_
_publ_author_name
'Lipke, Mark C.'
'Woloszynek, Robert A.'
'Ma, Liqing'
'Protasiewicz, John D.'

_publ_section_title
;
 m-Terphenyl Anchored Palladium Diphosphinite PCP-Pincer Complexes That
 Promote the Suzuki&#x2212;Miyaura Reaction Under Mild Conditions
;
_journal_issue 1
_journal_name_full Organometallics
_journal_page_first 188
_journal_paper_doi 10.1021/om800626b
_journal_volume 28
_journal_year 2009
_chemical_formula_sum 'C42 H31 I O2 P2 Pd'
_chemical_formula_weight 862.91
_chemical_name_systematic
; 
 ? 
;
_space_group_IT_number 60
_symmetry_cell_setting orthorhombic
_symmetry_space_group_name_Hall '-P 2n 2ab'
_symmetry_space_group_name_H-M 'P b c n'
_atom_sites_solution_hydrogens geom
_atom_sites_solution_primary direct
_atom_sites_solution_secondary difmap
_audit_creation_method SHELXL-97
_cell_angle_alpha 90.00
_cell_angle_beta 90.00
_cell_angle_gamma 90.00
_cell_formula_units_Z 4
_cell_length_a 15.1802(5)
_cell_length_b 11.6483(3)
_cell_length_c 19.6981(6)
_cell_measurement_reflns_used 9095
_cell_measurement_temperature 100(2)
_cell_measurement_theta_max 33.17
_cell_measurement_theta_min 2.71
_cell_volume 3483.09(18)
_computing_cell_refinement 'Bruker APEX2'
_computing_data_collection 'Bruker APEX2'
_computing_data_reduction 'Bruker SAINT'
_computing_molecular_graphics 'Bruker SHELXTL'
_computing_publication_material 'Bruker SHELXTL'
_computing_structure_refinement 'Bruker SHELXTL'
_computing_structure_solution 'Bruker SHELXTL'
_diffrn_ambient_temperature 100(2)
_diffrn_measured_fraction_theta_full 0.996
_diffrn_measured_fraction_theta_max 0.996
_diffrn_measurement_device_type 'Bruker Kappa APEX II CCD area detector'
_diffrn_measurement_method 'phi and omega scans'
_diffrn_radiation_monochromator graphite
_diffrn_radiation_source 'fine-focus sealed tube'
_diffrn_radiation_type MoK\a
_diffrn_radiation_wavelength 0.71073
_diffrn_reflns_av_R_equivalents 0.0381
_diffrn_reflns_av_sigmaI/netI 0.0159
_diffrn_reflns_limit_h_max 23
_diffrn_reflns_limit_h_min -23
_diffrn_reflns_limit_k_max 16
_diffrn_reflns_limit_k_min -17
_diffrn_reflns_limit_l_max 30
_diffrn_reflns_limit_l_min -30
_diffrn_reflns_number 78927
_diffrn_reflns_theta_full 33.18
_diffrn_reflns_theta_max 33.18
_diffrn_reflns_theta_min 2.07
_exptl_absorpt_coefficient_mu 1.548
_exptl_absorpt_correction_T_max 0.8606
_exptl_absorpt_correction_T_min 0.4687
_exptl_absorpt_correction_type numerical
_exptl_absorpt_process_details 'Bruker SADABS'
_exptl_crystal_colour 'light brown'
_exptl_crystal_density_diffrn 1.646
_exptl_crystal_density_meas ?
_exptl_crystal_density_method 'not measured'
_exptl_crystal_description plate
_exptl_crystal_F_000 1712
_exptl_crystal_size_max 0.58
_exptl_crystal_size_mid 0.40
_exptl_crystal_size_min 0.10
_refine_diff_density_max 1.575
_refine_diff_density_min -2.186
_refine_diff_density_rms 0.115
_refine_ls_extinction_expression Fc^*^=kFc[1+0.001xFc^2^\l^3^/sin(2\q)]^-1/4^
_refine_ls_extinction_method SHELXL
_refine_ls_goodness_of_fit_ref 1.150
_refine_ls_hydrogen_treatment constr
_refine_ls_matrix_type full
_refine_ls_number_parameters 236
_refine_ls_number_reflns 6639
_refine_ls_number_restraints 0
_refine_ls_restrained_S_all 1.150
_refine_ls_R_factor_all 0.0465
_refine_ls_R_factor_gt 0.0288
_refine_ls_shift/su_max 0.001
_refine_ls_shift/su_mean 0.000
_refine_ls_structure_factor_coef Fsqd
_refine_ls_weighting_details 'calc w=1/[\s^2^(Fo^2^)+(0.0122P)^2^+9.4129P] where P=(Fo^2^+2Fc^2^)/3'
_refine_ls_weighting_scheme calc
_refine_ls_wR_factor_gt 0.0594
_refine_ls_wR_factor_ref 0.0720
_reflns_number_gt 5186
_reflns_number_total 6639
_reflns_threshold_expression >2sigma(I)
_cod_data_source_file om800626b_si_001.cif
_cod_data_source_block case01
_cod_depositor_comments
;
The following automatic conversions were performed:

'_symmetry_cell_setting' value 'Orthorhombic' changed to
'orthorhombic' according to
/home/saulius/struct/CIF-dictionaries/cif_core.dic dictionary named
'cif_core.dic' version 2.4.2 from 2011-04-26.

Automatic conversion script
Id: cif_fix_values 1715 2011-07-08 13:25:40Z adriana 

The following automatic conversions were performed:

'_exptl_crystal_density_meas' value 'not measured' was changed to '?'
- the value is perceived as not measured.

Automatic conversion script
Id: cif_fix_values 3008 2015-01-20 13:52:24Z robertas 
;
_cod_original_sg_symbol_H-M Pbcn
_cod_database_code 4068293

loop_
_symmetry_equiv_pos_as_xyz
'x, y, z'
'-x+1/2, -y+1/2, z+1/2'
'-x, y, -z+1/2'
'x+1/2, -y+1/2, -z'
'-x, -y, -z'
'x-1/2, y-1/2, -z-1/2'
'x, -y, z-1/2'
'-x-1/2, y-1/2, z'

loop_
_atom_site_label
_atom_site_type_symbol
_atom_site_fract_x
_atom_site_fract_y
_atom_site_fract_z
_atom_site_U_iso_or_equiv
_atom_site_adp_type
_atom_site_occupancy
_atom_site_symmetry_multiplicity
_atom_site_calc_flag
_atom_site_refinement_flags
Pd1 Pd 0.0000 0.404520(16) 0.2500 0.00986(4) Uani 1 2 d S
I1 I 0.0000 0.177818(16) 0.2500 0.02267(5) Uani 1 2 d S
C1 C 0.0000 0.5805(2) 0.2500 0.0117(4) Uani 1 2 d S
C2 C -0.06937(15) 0.64329(18) 0.22057(10) 0.0176(4) Uani 1 1 d .
C3 C -0.07036(19) 0.7634(2) 0.22251(12) 0.0245(5) Uani 1 1 d .
H21 H -0.1194 0.8044 0.2049 0.029(8) Uiso 1 1 calc R
C4 C 0.0000 0.8224(3) 0.2500 0.0298(8) Uani 1 2 d S
H22 H 0.0000 0.9040 0.2500 0.064(19) Uiso 1 2 calc SR
C5 C -0.14109(14) 0.58472(19) 0.18303(10) 0.0175(4) Uani 1 1 d .
C6 C -0.22987(16) 0.5921(2) 0.20083(13) 0.0254(5) Uani 1 1 d .
H17 H -0.2463 0.6339 0.2403 0.028(8) Uiso 1 1 calc R
C7 C -0.29433(16) 0.5397(2) 0.16226(16) 0.0324(6) Uani 1 1 d .
H16 H -0.3544 0.5446 0.1756 0.041(10) Uiso 1 1 calc R
C8 C -0.27130(17) 0.4801(2) 0.10402(15) 0.0306(5) Uani 1 1 d .
H15 H -0.3157 0.4446 0.0774 0.040(10) Uiso 1 1 calc R
C9 C -0.18394(16) 0.4721(2) 0.08446(12) 0.0223(4) Uani 1 1 d .
H14 H -0.1680 0.4316 0.0445 0.022(7) Uiso 1 1 calc R
C10 C -0.12059(14) 0.52395(18) 0.12408(10) 0.0162(4) Uani 1 1 d .
O1 O -0.03287(10) 0.52145(13) 0.10215(7) 0.0149(3) Uani 1 1 d .
P1 P 0.03063(3) 0.42585(4) 0.13735(2) 0.01246(9) Uani 1 1 d .
C11 C 0.02501(14) 0.31280(17) 0.07423(10) 0.0149(3) Uani 1 1 d .
C12 C -0.04642(15) 0.23663(19) 0.07442(11) 0.0181(4) Uani 1 1 d .
H12 H -0.0870 0.2373 0.1111 0.024(8) Uiso 1 1 calc R
C13 C -0.05798(17) 0.1601(2) 0.02102(12) 0.0230(4) Uani 1 1 d .
H11 H -0.1067 0.1089 0.0212 0.039(9) Uiso 1 1 calc R
C14 C 0.00139(17) 0.15846(19) -0.03249(11) 0.0225(4) Uani 1 1 d .
H10 H -0.0063 0.1055 -0.0687 0.031(9) Uiso 1 1 calc R
C15 C 0.07172(17) 0.2337(2) -0.03335(11) 0.0219(4) Uani 1 1 d .
H9 H 0.1119 0.2329 -0.0703 0.027(8) Uiso 1 1 calc R
C16 C 0.08379(15) 0.31054(18) 0.01985(10) 0.0177(4) Uani 1 1 d .
H8 H 0.1324 0.3619 0.0191 0.023(7) Uiso 1 1 calc R
C17 C 0.13814(14) 0.48752(18) 0.12564(10) 0.0156(4) Uani 1 1 d .
C18 C 0.21074(15) 0.4247(2) 0.14840(12) 0.0212(4) Uani 1 1 d .
H2 H 0.2021 0.3524 0.1697 0.031(8) Uiso 1 1 calc R
C19 C 0.29557(15) 0.4674(2) 0.14009(13) 0.0263(5) Uani 1 1 d .
H3 H 0.3448 0.4240 0.1552 0.037(9) Uiso 1 1 calc R
C20 C 0.30809(16) 0.5737(2) 0.10955(12) 0.0269(5) Uani 1 1 d .
H4 H 0.3660 0.6028 0.1032 0.029(8) Uiso 1 1 calc R
C21 C 0.23577(17) 0.6370(2) 0.08838(13) 0.0258(5) Uani 1 1 d .
H5 H 0.2445 0.7102 0.0682 0.036(9) Uiso 1 1 calc R
C22 C 0.15068(16) 0.5948(2) 0.09636(12) 0.0214(4) Uani 1 1 d .
H6 H 0.1015 0.6390 0.0819 0.021(7) Uiso 1 1 calc R

loop_
_atom_site_aniso_label
_atom_site_aniso_U_11
_atom_site_aniso_U_22
_atom_site_aniso_U_33
_atom_site_aniso_U_23
_atom_site_aniso_U_13
_atom_site_aniso_U_12
Pd1 0.01131(8) 0.00915(8) 0.00913(8) 0.000 0.00015(7) 0.000
I1 0.04098(12) 0.01039(8) 0.01664(8) 0.000 -0.00593(8) 0.000
C1 0.0164(11) 0.0103(10) 0.0084(9) 0.000 0.0012(9) 0.000
C2 0.0264(10) 0.0137(9) 0.0127(8) -0.0003(7) 0.0010(7) 0.0037(8)
C3 0.0400(13) 0.0147(9) 0.0186(9) 0.0004(8) -0.0033(9) 0.0077(9)
C4 0.059(2) 0.0073(12) 0.0232(14) 0.000 -0.0029(16) 0.000
C5 0.0192(9) 0.0168(9) 0.0164(8) 0.0032(7) 0.0011(7) 0.0048(7)
C6 0.0220(10) 0.0263(12) 0.0278(11) 0.0063(9) 0.0073(9) 0.0086(9)
C7 0.0164(10) 0.0306(13) 0.0502(16) 0.0127(12) 0.0022(10) 0.0049(9)
C8 0.0209(10) 0.0252(12) 0.0457(15) 0.0071(11) -0.0091(10) -0.0015(9)
C9 0.0227(10) 0.0193(10) 0.0249(10) 0.0005(8) -0.0070(8) -0.0004(8)
C10 0.0158(8) 0.0158(9) 0.0172(8) 0.0022(7) -0.0012(7) 0.0022(7)
O1 0.0158(6) 0.0158(7) 0.0132(6) 0.0015(5) 0.0017(5) 0.0023(5)
P1 0.0135(2) 0.0126(2) 0.01122(19) 0.00001(17) 0.00098(17) 0.00005(17)
C11 0.0181(8) 0.0141(8) 0.0125(7) 0.0001(6) -0.0001(7) 0.0008(7)
C12 0.0214(9) 0.0167(9) 0.0161(8) -0.0002(7) -0.0009(7) -0.0018(7)
C13 0.0292(11) 0.0190(10) 0.0207(10) -0.0018(8) -0.0056(9) -0.0031(9)
C14 0.0340(11) 0.0167(9) 0.0169(9) -0.0034(7) -0.0030(9) 0.0025(9)
C15 0.0321(12) 0.0192(10) 0.0142(8) -0.0013(7) 0.0028(8) 0.0061(9)
C16 0.0222(9) 0.0164(9) 0.0145(8) 0.0011(7) 0.0024(7) 0.0023(7)
C17 0.0169(8) 0.0172(9) 0.0128(8) -0.0009(7) 0.0017(7) -0.0035(7)
C18 0.0186(9) 0.0223(10) 0.0228(10) 0.0023(8) 0.0012(8) -0.0006(8)
C19 0.0155(9) 0.0351(13) 0.0283(11) 0.0003(10) 0.0010(8) -0.0010(9)
C20 0.0215(10) 0.0347(13) 0.0244(10) -0.0034(10) 0.0028(9) -0.0104(10)
C21 0.0275(12) 0.0231(11) 0.0268(11) 0.0012(9) 0.0033(9) -0.0094(9)
C22 0.0234(10) 0.0191(10) 0.0217(9) 0.0011(8) 0.0023(8) -0.0041(8)

loop_
_atom_type_symbol
_atom_type_description
_atom_type_scat_dispersion_real
_atom_type_scat_dispersion_imag
_atom_type_scat_source
C C 0.0033 0.0016 'International Tables Vol C Tables 4.2.6.8 and 6.1.1.4'
H H 0.0000 0.0000 'International Tables Vol C Tables 4.2.6.8 and 6.1.1.4'
O O 0.0106 0.0060 'International Tables Vol C Tables 4.2.6.8 and 6.1.1.4'
P P 0.1023 0.0942 'International Tables Vol C Tables 4.2.6.8 and 6.1.1.4'
Pd Pd -0.9988 1.0072 'International Tables Vol C Tables 4.2.6.8 and 6.1.1.4'
I I -0.4742 1.8119 'International Tables Vol C Tables 4.2.6.8 and 6.1.1.4'

loop_
_geom_angle_atom_site_label_1
_geom_angle_atom_site_label_2
_geom_angle_atom_site_label_3
_geom_angle
_geom_angle_site_symmetry_1
_geom_angle_site_symmetry_3
C1 Pd1 P1 83.748(14) . 3
C1 Pd1 P1 83.747(14) . .
P1 Pd1 P1 167.49(3) 3 .
C1 Pd1 I1 180.0 . .
P1 Pd1 I1 96.252(14) 3 .
P1 Pd1 I1 96.253(14) . .
C2 C1 C2 117.4(3) 3 .
C2 C1 Pd1 121.32(13) 3 .
C2 C1 Pd1 121.32(13) . .
C3 C2 C1 121.1(2) . .
C3 C2 C5 117.8(2) . .
C1 C2 C5 121.06(19) . .
C4 C3 C2 120.0(2) . .
C3 C4 C3 120.3(3) . 3
C10 C5 C6 117.1(2) . .
C10 C5 C2 119.00(19) . .
C6 C5 C2 123.8(2) . .
C7 C6 C5 121.3(2) . .
C6 C7 C8 119.9(2) . .
C9 C8 C7 120.4(2) . .
C10 C9 C8 118.8(2) . .
C9 C10 C5 122.5(2) . .
C9 C10 O1 118.68(19) . .
C5 C10 O1 118.65(19) . .
C10 O1 P1 116.48(13) . .
O1 P1 C17 102.09(9) . .
O1 P1 C11 100.19(9) . .
C17 P1 C11 104.18(10) . .
O1 P1 Pd1 111.61(6) . .
C17 P1 Pd1 110.70(7) . .
C11 P1 Pd1 125.34(7) . .
C16 C11 C12 119.03(19) . .
C16 C11 P1 120.69(16) . .
C12 C11 P1 119.64(16) . .
C13 C12 C11 120.1(2) . .
C14 C13 C12 120.1(2) . .
C15 C14 C13 120.2(2) . .
C14 C15 C16 120.1(2) . .
C15 C16 C11 120.5(2) . .
C22 C17 C18 119.8(2) . .
C22 C17 P1 122.48(17) . .
C18 C17 P1 117.75(16) . .
C19 C18 C17 120.4(2) . .
C20 C19 C18 119.8(2) . .
C21 C20 C19 119.7(2) . .
C20 C21 C22 120.9(2) . .
C17 C22 C21 119.5(2) . .

loop_
_geom_bond_atom_site_label_1
_geom_bond_atom_site_label_2
_geom_bond_distance
_geom_bond_site_symmetry_2
Pd1 C1 2.050(3) .
Pd1 P1 2.2807(5) 3
Pd1 P1 2.2807(5) .
Pd1 I1 2.6407(3) .
C1 C2 1.407(3) 3
C1 C2 1.407(3) .
C2 C3 1.400(3) .
C2 C5 1.482(3) .
C3 C4 1.380(3) .
C4 C3 1.380(3) 3
C5 C10 1.395(3) .
C5 C6 1.395(3) .
C6 C7 1.381(4) .
C7 C8 1.386(4) .
C8 C9 1.384(4) .
C9 C10 1.378(3) .
C10 O1 1.400(3) .
O1 P1 1.6279(15) .
P1 C17 1.798(2) .
P1 C11 1.813(2) .
C11 C16 1.394(3) .
C11 C12 1.401(3) .
C12 C13 1.390(3) .
C13 C14 1.387(3) .
C14 C15 1.381(4) .
C15 C16 1.391(3) .
C17 C22 1.389(3) .
C17 C18 1.397(3) .
C18 C19 1.390(3) .
C19 C20 1.389(4) .
C20 C21 1.387(4) .
C21 C22 1.391(3) .
